data_1534189
loop_
_publ_author_name
'Aurivillius, B.'
'Fang, P.H.'

_publ_section_title
;
 Ferroelectricity in the compound Ba2 Bi4 Ti5 O18
;
_journal_name_full 'Physical Review, Section A (133,1964-188,1969)'
_journal_page_first 893
_journal_page_last 896
_journal_volume 126
_journal_year 1962
_chemical_formula_sum 'Ba2 Bi4 O18 Ti5'
_chemical_name_systematic 'Ba2 Bi4 Ti5 O18'
_space_group_IT_number 139
_symmetry_space_group_name_Hall '-I 4 2'
_symmetry_space_group_name_H-M 'I 4/m m m'
_cell_angle_alpha 90
_cell_angle_beta 90
_cell_angle_gamma 90
_cell_formula_units_Z 2
_cell_length_a 3.88
_cell_length_b 3.88
_cell_length_c 50.29999
_cell_volume 757.236
_citation_journal_id_ASTM PRVAAH
_cod_data_source_file Aurivillius_PRVAAH_1962_1929.cif
_cod_data_source_block Ba2Bi4O18Ti5
_cod_original_cell_volume 757.2363
_cod_database_code 1534189

loop_
_symmetry_equiv_pos_as_xyz
x,y,z
-y,x,z
-x,-y,z
y,-x,z
x,-y,-z
y,x,-z
-x,y,-z
-y,-x,-z
-x,-y,-z
y,-x,-z
x,y,-z
-y,x,-z
-x,y,z
-y,-x,z
x,-y,z
y,x,z
x+1/2,y+1/2,z+1/2
-y+1/2,x+1/2,z+1/2
-x+1/2,-y+1/2,z+1/2
y+1/2,-x+1/2,z+1/2
x+1/2,-y+1/2,-z+1/2
y+1/2,x+1/2,-z+1/2
-x+1/2,y+1/2,-z+1/2
-y+1/2,-x+1/2,-z+1/2
-x+1/2,-y+1/2,-z+1/2
y+1/2,-x+1/2,-z+1/2
x+1/2,y+1/2,-z+1/2
-y+1/2,x+1/2,-z+1/2
-x+1/2,y+1/2,z+1/2
-y+1/2,-x+1/2,z+1/2
x+1/2,-y+1/2,z+1/2
y+1/2,x+1/2,z+1/2

loop_
_atom_site_label
_atom_site_type_symbol
_atom_site_fract_x
_atom_site_fract_y
_atom_site_fract_z
_atom_site_occupancy
_atom_site_U_iso_or_equiv
O7 O-2 0 0.5 0.163 1 0.0
Bi2 Bi+3 0 0 0.042 0.5 0.0
Ti3 Ti+4 0 0 0.4185 1 0.0
O2 O-2 0 0.5 0.25 1 0.0
O1 O-2 0 0.5 0 1 0.0
Ti1 Ti+4 0 0 0.5 1 0.0
O3 O-2 0 0 0.2962 1 0.0
Bi1 Bi+3 0 0 0.2255 1 0.0
Bi3 Bi+3 0 0 0.13 0.5 0.0
O5 O-2 0 0 0.4593 1 0.0
Ba1 Ba+2 0 0 0.042 0.5 0.0
Ti2 Ti+4 0 0 0.337 1 0.0
O6 O-2 0 0.5 0.0815 1 0.0
O4 O-2 0 0 0.3778 1 0.0
Ba2 Ba+2 0 0 0.13 0.5 0.0
